data_2009238
loop_
_publ_author_name
'Bi-Zhou Lin'
'Shi-Xiong Liu'

_publ_section_title
;
 Ammonium trivanadate(V), NH~4~V~3~O~8~
;
_journal_issue 12
_journal_name_full 'Acta Crystallographica Section C'
_journal_page_first 1961
_journal_page_last 1963
_journal_paper_doi 10.1107/S0108270199007702
_journal_volume 55
_journal_year 1999
_chemical_formula_iupac 'N H4 V3 O8'
_chemical_formula_moiety 'N H4 V3 O8'
_chemical_formula_sum 'H4 N O8 V3'
_chemical_formula_weight 298.86
_chemical_name_systematic
;
ammonium trivanadate(V)
;
_space_group_IT_number 11
_symmetry_cell_setting monoclinic
_symmetry_space_group_name_Hall '-P 2yb'
_symmetry_space_group_name_H-M 'P 1 21/m 1'
_cell_angle_alpha 90.00
_cell_angle_beta 96.41(3)
_cell_angle_gamma 90.00
_cell_formula_units_Z 2
_cell_length_a 4.9930(10)
_cell_length_b 8.418(2)
_cell_length_c 7.858(2)
_cell_measurement_reflns_used 25
_cell_measurement_temperature 294(2)
_cell_measurement_theta_max 15
_cell_measurement_theta_min 10
_cell_volume 328.22(13)
_computing_cell_refinement 'MSC/AFC Diffractometer Control Software'
_computing_data_collection
;
MSC/AFC Diffractometer Control
Software (Molecular Structure Corporation, 1987a)
;
_computing_data_reduction 'TEXSAN (Molecular Structure Corporation, 1987b)'
_computing_molecular_graphics 'SHELXTL/PC (Sheldrick, 1990b)'
_computing_publication_material SHELXL93
_computing_structure_refinement 'SHELXL93 (Sheldrick, 1993)'
_computing_structure_solution 'SHELXS86 (Sheldrick, 1990a)'
_diffrn_ambient_temperature 296(2)
_diffrn_measurement_device 'Rigaku AFC-5R'
_diffrn_measurement_method \w-2\q
_diffrn_radiation_monochromator graphite
_diffrn_radiation_source 'fine-focus sealed tube'
_diffrn_radiation_type MoK\a
_diffrn_radiation_wavelength 0.71069
_diffrn_reflns_av_R_equivalents 0.033
_diffrn_reflns_av_sigmaI/netI 0.0555
_diffrn_reflns_limit_h_max 6
_diffrn_reflns_limit_h_min 0
_diffrn_reflns_limit_k_max 10
_diffrn_reflns_limit_k_min 0
_diffrn_reflns_limit_l_max 9
_diffrn_reflns_limit_l_min -9
_diffrn_reflns_number 774
_diffrn_reflns_theta_max 26.00
_diffrn_reflns_theta_min 2.61
_diffrn_standards_decay_% 1.2
_diffrn_standards_interval_count 100
_diffrn_standards_number 3
_exptl_absorpt_coefficient_mu 4.194
_exptl_absorpt_correction_T_max 0.580
_exptl_absorpt_correction_T_min 0.366
_exptl_absorpt_correction_type '\y scan'
_exptl_absorpt_process_details '(North et al., 1968)'
_exptl_crystal_colour orange
_exptl_crystal_density_diffrn 3.024
_exptl_crystal_density_method 'not measured'
_exptl_crystal_description plate
_exptl_crystal_F_000 288
_exptl_crystal_size_max 0.25
_exptl_crystal_size_mid 0.25
_exptl_crystal_size_min 0.13
_refine_diff_density_max 0.739
_refine_diff_density_min -0.816
_refine_ls_extinction_coef 0.020(6)
_refine_ls_extinction_method SHELXL93
_refine_ls_goodness_of_fit_all 1.151
_refine_ls_goodness_of_fit_ref 1.173
_refine_ls_hydrogen_treatment noref
_refine_ls_matrix_type full
_refine_ls_number_parameters 62
_refine_ls_number_reflns 691
_refine_ls_number_restraints 0
_refine_ls_restrained_S_all 1.258
_refine_ls_restrained_S_obs 1.173
_refine_ls_R_factor_all 0.043
_refine_ls_R_factor_gt 0.036
_refine_ls_shift/esd_mean 0.000
_refine_ls_shift/su_max 0.001
_refine_ls_structure_factor_coef Fsqd
_refine_ls_weighting_details 'w = 1/[\s^2^(Fo^2^)+(0.0496P)^2^+0.3653P] where P = (Fo^2^+2Fc^2^)/3'
_refine_ls_weighting_scheme calc
_refine_ls_wR_factor_all 0.115
_refine_ls_wR_factor_ref 0.102
_reflns_number_gt 630
_reflns_number_total 691
_reflns_observed_criterion I>2\s(I)
_cod_data_source_file da1075.cif
_cod_data_source_block DA1075
_cod_depositor_comments
;
The following automatic conversions were performed:

'_refine_ls_weighting_scheme' value 'calc w =
1/[\s^2^(Fo^2^)+(0.0496P)^2^+0.3653P] where P = (Fo^2^+2Fc^2^)/3' was
changed to 'calc'. New tag '_refine_ls_weighting_details' was
created. The value of the new tag was set to 'w =
1/[\s^2^(Fo^2^)+(0.0496P)^2^+0.3653P] where P = (Fo^2^+2Fc^2^)/3'.

Automatic conversion script
Id: cif_fix_values 3143 2015-03-26 13:38:13Z robertas 
;
_cod_original_cell_volume 328.20(10)
_cod_original_sg_symbol_H-M 'P 21/m'
_cod_database_code 2009238

loop_
_symmetry_equiv_pos_as_xyz
'x, y, z'
'-x, y+1/2, -z'
'-x, -y, -z'
'x, -y-1/2, z'

loop_
_atom_site_aniso_label
_atom_site_aniso_U_11
_atom_site_aniso_U_22
_atom_site_aniso_U_33
_atom_site_aniso_U_12
_atom_site_aniso_U_13
_atom_site_aniso_U_23
V1 0.0036(5) 0.0065(5) 0.0154(5) 0.000 0.0012(3) 0.000
V2 0.0049(4) 0.0062(4) 0.0151(4) 0.0003(2) 0.0016(3) 0.0005(2)
O1 0.012(2) 0.013(2) 0.019(2) 0.000 0.005(2) 0.000
O2 0.0076(12) 0.0105(11) 0.0186(13) -0.0020(10) 0.0028(10) -0.0039(10)
O3 0.0070(11) 0.0087(11) 0.0181(13) -0.0002(9) 0.0021(10) -0.0008(10)
O4 0.005(2) 0.009(2) 0.016(2) 0.000 -0.0010(14) 0.000
O5 0.0144(15) 0.0116(14) 0.0229(15) 0.0044(10) 0.0018(12) 0.0039(11)
N1 0.021(3) 0.048(4) 0.023(3) 0.000 0.000(2) 0.000

loop_
_atom_site_label
_atom_site_fract_x
_atom_site_fract_y
_atom_site_fract_z
_atom_site_U_iso_or_equiv
_atom_site_thermal_displace_type
_atom_site_calc_flag
_atom_site_refinement_flags
_atom_site_occupancy
_atom_site_disorder_group
_atom_site_type_symbol
V1 0.4162(2) 0.2500 0.57407(11) 0.0085(3) Uani d S 1 . V
V2 -0.06299(11) 0.05451(7) 0.68499(7) 0.0087(3) Uani d . 1 . V
O1 0.6192(7) 0.2500 0.4308(5) 0.0146(8) Uani d S 1 . O
O2 0.1859(5) 0.0866(3) 0.5052(3) 0.0121(6) Uani d . 1 . O
O3 0.6143(5) 0.0987(3) 0.7329(3) 0.0113(6) Uani d . 1 . O
O4 0.0909(7) 0.2500 0.7566(5) 0.0102(7) Uani d S 1 . O
O5 0.0624(5) -0.0669(3) 0.8295(4) 0.0163(7) Uani d . 1 . O
N1 0.4441(11) 0.2500 0.0633(7) 0.0309(13) Uani d S 1 . N
H1 0.3310(11) 0.2500 -0.0453(7) 0.050 Uiso d SR 1 . H
H2 0.5472(11) 0.1660 0.0924(7) 0.050 Uiso d R 1 . H
H3 0.3247(11) 0.2500 0.1392(7) 0.050 Uiso d SR 1 . H

loop_
_atom_type_symbol
_atom_type_description
_atom_type_scat_dispersion_real
_atom_type_scat_dispersion_imag
_atom_type_scat_source
N N 0.0061 0.0033 'International Tables Vol C Tables 4.2.6.8 and 6.1.1.4'
H H 0.0000 0.0000 'International Tables Vol C Tables 4.2.6.8 and 6.1.1.4'
O O 0.0106 0.0060 'International Tables Vol C Tables 4.2.6.8 and 6.1.1.4'
V V 0.3005 0.5294 'International Tables Vol C Tables 4.2.6.8 and 6.1.1.4'

loop_
_geom_angle_atom_site_label_1
_geom_angle_atom_site_label_2
_geom_angle_atom_site_label_3
_geom_angle_site_symmetry_1
_geom_angle_site_symmetry_3
_geom_angle
_geom_angle_publ_flag
O1 V1 O2 . . 102.6(2) yes
O1 V1 O2 . 4_565 102.6(2) no
O2 V1 O2 . 4_565 97.1(2) yes
O1 V1 O3 . 4_565 97.6(2) no
O2 V1 O3 . 4_565 157.60(10) yes
O2 V1 O3 4_565 4_565 87.50(10) no
O1 V1 O3 . . 97.6(2) yes
O2 V1 O3 . . 87.50(10) yes
O2 V1 O3 4_565 . 157.60(10) no
O3 V1 O3 4_565 . 80.5(2) yes
O1 V1 O4 . . 174.1(2) yes
O2 V1 O4 . . 73.70(10) yes
O2 V1 O4 4_565 . 73.70(10) no
O3 V1 O4 4_565 . 86.80(10) no
O3 V1 O4 . . 86.80(10) yes
O1 V1 V2 . . 140.08(8) no
O2 V1 V2 . . 37.73(8) no
O2 V1 V2 4_565 . 90.17(8) no
O3 V1 V2 4_565 . 120.81(8) no
O3 V1 V2 . . 80.08(7) no
O4 V1 V2 . . 36.88(4) no
O1 V1 V2 . 4_565 140.08(8) no
O2 V1 V2 . 4_565 90.17(8) no
O2 V1 V2 4_565 4_565 37.73(8) no
O3 V1 V2 4_565 4_565 80.08(7) no
O3 V1 V2 . 4_565 120.81(8) no
O4 V1 V2 . 4_565 36.88(4) no
V2 V1 V2 . 4_565 63.95(3) no
O1 V1 V2 . 4_665 67.80(10) no
O2 V1 V2 . 4_665 162.45(8) no
O2 V1 V2 4_565 4_665 99.34(8) no
O3 V1 V2 4_565 4_665 30.45(7) no
O3 V1 V2 . 4_665 79.63(8) no
O4 V1 V2 . 4_665 116.98(8) no
V2 V1 V2 . 4_665 147.69(4) no
V2 V1 V2 4_565 4_665 106.63(3) no
O1 V1 V2 . 1_655 67.78(11) no
O2 V1 V2 . 1_655 99.34(8) no
O2 V1 V2 4_565 1_655 162.45(9) no
O3 V1 V2 4_565 1_655 79.63(8) no
O3 V1 V2 . 1_655 30.45(7) no
O4 V1 V2 . 1_655 116.98(8) no
V2 V1 V2 . 1_655 106.63(3) no
V2 V1 V2 4_565 1_655 147.69(4) no
V2 V1 V2 4_665 1_655 63.70(3) no
O5 V2 O3 . 1_455 106.4(2) yes
O5 V2 O4 . . 103.4(2) yes
O3 V2 O4 1_455 . 96.10(10) yes
O5 V2 O2 . 3_556 102.6(2) yes
O3 V2 O2 1_455 3_556 94.40(10) yes
O4 V2 O2 . 3_556 147.80(10) yes
O5 V2 O2 . . 111.20(10) yes
O3 V2 O2 1_455 . 142.10(10) yes
O4 V2 O2 . . 80.0(2) yes
O2 V2 O2 3_556 . 73.10(10) yes
O5 V2 V1 . . 106.50(10) no
O3 V2 V1 1_455 . 135.23(9) no
O4 V2 V1 . . 46.90(10) no
O2 V2 V1 3_556 . 107.06(8) no
O2 V2 V1 . . 34.13(7) no
O5 V2 V1 . 1_455 141.50(10) no
O3 V2 V1 1_455 1_455 35.14(9) no
O4 V2 V1 . 1_455 85.51(9) no
O2 V2 V1 3_556 1_455 85.76(8) no
O2 V2 V1 . 1_455 107.20(8) no
V1 V2 V1 . 1_455 106.63(3) no
V1 O2 V2 . 3_556 144.5(2) no
V1 O2 V2 . . 108.1(2) no
V2 O2 V2 3_556 . 106.90(10) no
V2 O3 V1 1_655 . 114.4(2) no
V2 O4 V2 . 4_565 122.6(2) no
V2 O4 V1 . . 96.1(2) no
V2 O4 V1 4_565 . 96.1(2) no
H1 N1 H2 . . 119.3 no
H1 N1 H3 . . 102.9 no
H2 N1 H3 . . 103.9 no

loop_
_geom_bond_atom_site_label_1
_geom_bond_atom_site_label_2
_geom_bond_site_symmetry_2
_geom_bond_distance
_geom_bond_publ_flag
V1 O1 . 1.597(4) yes
V1 O2 . 1.835(3) yes
V1 O2 4_565 1.835(3) no
V1 O3 4_565 1.971(3) no
V1 O3 . 1.971(3) yes
V1 O4 . 2.284(4) yes
V1 V2 . 3.1077(11) no
V1 V2 4_565 3.1077(11) no
V1 V2 4_665 3.1184(10) no
V1 V2 1_655 3.1184(10) no
V2 O5 . 1.602(3) yes
V2 O3 1_455 1.736(2) yes
V2 O4 . 1.876(2) yes
V2 O2 3_556 1.954(3) yes
V2 O2 . 2.001(3) yes
V2 O1 1_455 2.917(3) yes
V2 V1 1_455 3.1184(10) no
O2 V2 3_556 1.954(3) no
O3 V2 1_655 1.736(2) no
O4 V2 4_565 1.876(2) no
N1 O1 . 2.924(7) no
N1 O4 1_554 2.822(6) no
N1 O5 3_656 2.948(5) no
N1 O3 1_554 3.092(5) no
N1 O5 3_556 3.158(5) no
N1 O3 3_656 3.373(4) no
N1 O5 1_554 3.653(5) no
N1 H1 . 0.969 no
N1 H2 . 0.889 no
N1 H3 . 0.889 no

loop_
_geom_hbond_atom_site_label_D
_geom_hbond_atom_site_label_H
_geom_hbond_atom_site_label_A
_geom_hbond_site_symmetry_A
_geom_hbond_distance_DH
_geom_hbond_distance_HA
_geom_hbond_distance_DA
_geom_hbond_angle_DHA
N1 H1 O4 1_554 0.97 1.86 2.823(6) 175
N1 H2 O5 3_656 0.89 2.15 2.949(5) 150
N1 H3 O5 2_556 0.89 2.51 3.156(5) 130

loop_
_geom_torsion_atom_site_label_1
_geom_torsion_atom_site_label_2
_geom_torsion_atom_site_label_3
_geom_torsion_atom_site_label_4
_geom_torsion_site_symmetry_1
_geom_torsion_site_symmetry_4
_geom_torsion
_geom_torsion_publ_flag
O1 V1 O2 V2 . 3_556 -15.0(3) no
O2 V1 O2 V2 4_565 3_556 89.7(3) no
O3 V1 O2 V2 4_565 3_556 -169.6(2) no
O3 V1 O2 V2 . 3_556 -112.3(3) no
O4 V1 O2 V2 . 3_556 160.3(3) no
O1 V1 O2 V2 . . 174.31(13) no
O2 V1 O2 V2 4_565 . -81.0(2) no
O3 V1 O2 V2 4_565 . 19.7(4) no
O3 V1 O2 V2 . . 77.01(13) no
O4 V1 O2 V2 . . -10.38(11) no
O5 V2 O2 V1 . . -88.3(2) no
O3 V2 O2 V1 1_455 . 99.5(2) no
O4 V2 O2 V1 . . 12.34(14) no
O2 V2 O2 V1 3_556 . 174.4(2) no
O5 V2 O2 V2 . 3_556 97.3(2) no
O3 V2 O2 V2 1_455 3_556 -74.9(2) no
O4 V2 O2 V2 . 3_556 -162.02(15) no
O2 V2 O2 V2 3_556 3_556 0.0 no
O1 V1 O3 V2 . 1_655 10.9(2) no
O2 V1 O3 V2 . 1_655 113.3(2) no
O2 V1 O3 V2 4_565 1_655 -144.1(2) no
O3 V1 O3 V2 4_565 1_655 -85.64(15) no
O4 V1 O3 V2 . 1_655 -172.91(14) no
O5 V2 O4 V2 . 4_565 -158.4(2) no
O3 V2 O4 V2 1_455 4_565 -49.9(2) no
O2 V2 O4 V2 3_556 4_565 58.3(3) no
O2 V2 O4 V2 . 4_565 92.0(2) no
O5 V2 O4 V1 . . 100.18(14) no
O3 V2 O4 V1 1_455 . -151.35(12) no
O2 V2 O4 V1 3_556 . -43.1(3) no
O2 V2 O4 V1 . . -9.45(11) no
O1 V1 O4 V2 . . 61.94(10) no
O2 V1 O4 V2 . . 10.59(12) no
O2 V1 O4 V2 4_565 . 113.3(2) no
O3 V1 O4 V2 4_565 . -158.40(13) no
O3 V1 O4 V2 . . -77.72(12) no
O1 V1 O4 V2 . 4_565 -61.94(11) no
O2 V1 O4 V2 . 4_565 -113.3(2) no
O2 V1 O4 V2 4_565 4_565 -10.59(12) no
O3 V1 O4 V2 4_565 4_565 77.72(12) no
O3 V1 O4 V2 . 4_565 158.40(13) no
